data_2214560
loop_
_publ_author_name
'Wei Wang'
'Bing Zhao'
'Dong Liang'
'Yu-Lai Feng'
'Xiao-Yu Fan'

_publ_section_title
2-[3,5-Bis(5,6-dihydro-4<i>H</i>-1,3-thiazin-2-ylsulfanylmethyl)-2,4,6-trimethylbenzylsulfanyl]-5,6-dihydro-4<i>H</i>-1,3-thiazine
_journal_coeditor_code BV2058
_journal_issue 8
_journal_name_full 'Acta Crystallographica Section E'
_journal_page_first o3370
_journal_page_last o3370
_journal_paper_doi 10.1107/S1600536807029157
_journal_volume 63
_journal_year 2007
_chemical_formula_iupac 'C24 H33 N3 S6'
_chemical_formula_moiety 'C24 H33 N3 S6'
_chemical_formula_sum 'C24 H33 N3 S6'
_chemical_formula_weight 555.89
_chemical_melting_point 455
_chemical_name_systematic
;
2-[3,5-Bis(5,6-dihydro-4<i>H</i>-1,3-thiazin-2-ylsulfanylmethyl)-2,4,6-
trimethylbenzylsulfanyl]-5,6-dihydro-4<i>H</i>-1,3-thiazine
;
_space_group_IT_number 14
_symmetry_cell_setting monoclinic
_symmetry_space_group_name_Hall '-P 2ybc'
_symmetry_space_group_name_H-M 'P 1 21/c 1'
_atom_sites_solution_hydrogens geom
_atom_sites_solution_primary direct
_atom_sites_solution_secondary difmap
_cell_angle_alpha 90.00
_cell_angle_beta 119.20(3)
_cell_angle_gamma 90.00
_cell_formula_units_Z 4
_cell_length_a 17.146(3)
_cell_length_b 10.123(2)
_cell_length_c 17.408(4)
_cell_measurement_reflns_used 5347
_cell_measurement_temperature 113(2)
_cell_measurement_theta_max 24.5
_cell_measurement_theta_min 2.3
_cell_volume 2637.5(12)
_computing_cell_refinement CrystalClear
_computing_data_collection
;
CrystalClear (Molecular Structure Corporation & Rigaku, 1999)
;
_computing_data_reduction CrystalClear
_computing_molecular_graphics 'SHELXTL (Bruker, 1997)'
_computing_publication_material SHELXTL
_computing_structure_refinement 'SHELXL97 (Sheldrick, 1997)'
_computing_structure_solution 'SHELXS97 (Sheldrick, 1997)'
_diffrn_ambient_temperature 113(2)
_diffrn_detector_area_resol_mean 7.31
_diffrn_measured_fraction_theta_full 0.999
_diffrn_measured_fraction_theta_max 0.999
_diffrn_measurement_device_type 'Rigaku Saturn'
_diffrn_measurement_method \w
_diffrn_radiation_monochromator confocal
_diffrn_radiation_source 'rotating anode'
_diffrn_radiation_type 'Mo K\a'
_diffrn_radiation_wavelength 0.71073
_diffrn_reflns_av_R_equivalents 0.0432
_diffrn_reflns_av_sigmaI/netI 0.0415
_diffrn_reflns_limit_h_max 20
_diffrn_reflns_limit_h_min -21
_diffrn_reflns_limit_k_max 12
_diffrn_reflns_limit_k_min -12
_diffrn_reflns_limit_l_max 21
_diffrn_reflns_limit_l_min -13
_diffrn_reflns_number 17102
_diffrn_reflns_theta_full 26.00
_diffrn_reflns_theta_max 26.00
_diffrn_reflns_theta_min 1.36
_exptl_absorpt_coefficient_mu 0.584
_exptl_absorpt_correction_T_max 0.9893
_exptl_absorpt_correction_T_min 0.9000
_exptl_absorpt_correction_type multi-scan
_exptl_absorpt_process_details '(SADABS; Sheldrick, 1996)'
_exptl_crystal_colour colourless
_exptl_crystal_density_diffrn 1.400
_exptl_crystal_density_method 'not measured'
_exptl_crystal_description block
_exptl_crystal_F_000 1176
_exptl_crystal_size_max 0.20
_exptl_crystal_size_mid 0.18
_exptl_crystal_size_min 0.02
_refine_diff_density_max 1.171
_refine_diff_density_min -0.417
_refine_ls_extinction_method none
_refine_ls_goodness_of_fit_ref 1.077
_refine_ls_hydrogen_treatment constr
_refine_ls_matrix_type full
_refine_ls_number_parameters 329
_refine_ls_number_reflns 5178
_refine_ls_number_restraints 7
_refine_ls_restrained_S_all 1.078
_refine_ls_R_factor_all 0.0687
_refine_ls_R_factor_gt 0.0554
_refine_ls_shift/su_max 0.002
_refine_ls_shift/su_mean 0.000
_refine_ls_structure_factor_coef Fsqd
_refine_ls_weighting_details 'w=1/[\s^2^(Fo^2^)+(0.0604P)^2^+3.1576P] where P=(Fo^2^+2Fc^2^)/3'
_refine_ls_weighting_scheme calc
_refine_ls_wR_factor_gt 0.1305
_refine_ls_wR_factor_ref 0.1390
_reflns_number_gt 4350
_reflns_number_total 5178
_reflns_threshold_expression I>2\s(I)
_cod_data_source_file bv2058.cif
_cod_data_source_block I
_cod_depositor_comments
;
The following automatic conversions were performed:
'_symmetry_cell_setting' value 'Monoclinic' changed to 'monoclinic'
according to '/home/saulius/struct/CIF-dictionaries/cif_core.dic'
dictionary named 'cif_core.dic' version 2.4.1 from 2010-06-29.

Automatic conversion script
Id: cif_fix_enum 1527 2010-12-29 10:47:43Z saulius 

The following automatic conversions were performed:

'_symmetry_cell_setting' value 'Monoclinic' changed to 'monoclinic'
according to /home/saulius/struct/CIF-dictionaries/cif_core.dic
dictionary named 'cif_core.dic' version 2.4.1 from 2010-06-29.

Automatic conversion script
Id: cif_fix_values 1715 2011-07-08 13:25:40Z adriana 
;
_cod_original_cell_volume 2637.6(9)
_cod_original_sg_symbol_H-M 'P 21/c'
_cod_database_code 2214560
_cod_database_fobs_code 2214560

loop_
_symmetry_equiv_pos_as_xyz
'x, y, z'
'-x, y+1/2, -z+1/2'
'-x, -y, -z'
'x, -y-1/2, z-1/2'

loop_
_atom_site_type_symbol
_atom_site_label
_atom_site_fract_x
_atom_site_fract_y
_atom_site_fract_z
_atom_site_U_iso_or_equiv
_atom_site_adp_type
_atom_site_calc_flag
_atom_site_refinement_flags
_atom_site_occupancy
_atom_site_disorder_assembly
_atom_site_disorder_group
S S1 0.22603(7) 0.49261(8) 1.16480(5) 0.0391(2) Uani d . 1 . .
S S2 0.21116(6) 0.41297(8) 1.31502(5) 0.0341(2) Uani d . 1 . .
S S3 0.40459(7) 0.67273(8) 0.89432(7) 0.0443(3) Uani d . 1 . .
S S4 0.51695(7) 0.75283(8) 0.82245(6) 0.0389(2) Uani d . 1 . .
S S5 0.04801(6) 0.40067(8) 0.72402(5) 0.0414(3) Uani d . 1 . .
S S6 -0.01276(6) 0.28553(9) 0.55715(6) 0.0378(2) Uani d D 1 . .
N N1 0.2901(2) 0.2620(3) 1.24070(19) 0.0378(7) Uani d . 1 . .
N N2 0.44422(17) 0.9257(2) 0.89238(17) 0.0272(6) Uani d . 1 . .
N N3 -0.09428(18) 0.5017(3) 0.58476(16) 0.0305(6) Uani d D 1 . .
C C1 0.2251(2) 0.5004(3) 1.00786(18) 0.0262(7) Uani d . 1 . .
C C2 0.2894(2) 0.5851(3) 1.00776(19) 0.0265(7) Uani d . 1 . .
C C3 0.2683(2) 0.6612(3) 0.93296(19) 0.0242(6) Uani d . 1 . .
C C4 0.1851(2) 0.6473(3) 0.85736(18) 0.0229(6) Uani d . 1 . .
C C5 0.1201(2) 0.5656(3) 0.85905(18) 0.0220(6) Uani d . 1 . .
C C6 0.1388(2) 0.4930(3) 0.93487(19) 0.0247(6) Uani d . 1 . .
C C7 0.0681(2) 0.4062(3) 0.9370(2) 0.0365(8) Uani d . 1 . .
H H7A 0.0677 0.3200 0.9112 0.055 Uiso calc R 1 . .
H H7B 0.0095 0.4481 0.9032 0.055 Uiso calc R 1 . .
H H7C 0.0815 0.3943 0.9981 0.055 Uiso calc R 1 . .
C C8 0.3816(2) 0.5939(4) 1.0879(2) 0.0440(9) Uani d . 1 . .
H H8A 0.3761 0.6214 1.1391 0.066 Uiso calc R 1 . .
H H8B 0.4176 0.6586 1.0771 0.066 Uiso calc R 1 . .
H H8C 0.4106 0.5072 1.0994 0.066 Uiso calc R 1 . .
C C9 0.1652(3) 0.7181(3) 0.7734(2) 0.0372(8) Uani d . 1 . .
H H9A 0.1291 0.7968 0.7666 0.056 Uiso calc R 1 . .
H H9B 0.1322 0.6590 0.7231 0.056 Uiso calc R 1 . .
H H9C 0.2214 0.7445 0.7759 0.056 Uiso calc R 1 . .
C C10 0.2502(2) 0.4094(3) 1.0858(2) 0.0327(7) Uani d . 1 . .
H H10A 0.3145 0.3872 1.1139 0.039 Uiso calc R 1 . .
H H10B 0.2155 0.3263 1.0657 0.039 Uiso calc R 1 . .
C C11 0.2507(2) 0.3647(3) 1.24276(19) 0.0278(7) Uani d . 1 . .
C C12 0.3113(3) 0.1601(4) 1.3058(3) 0.0510(11) Uani d . 1 . .
H H12A 0.3651 0.1125 1.3137 0.061 Uiso calc R 1 . .
H H12B 0.2614 0.0959 1.2831 0.061 Uiso calc R 1 . .
C C13 0.3284(3) 0.2093(4) 1.3963(2) 0.0487(10) Uani d . 1 . .
H H13A 0.3445 0.1331 1.4368 0.058 Uiso calc R 1 . .
H H13B 0.3799 0.2707 1.4205 0.058 Uiso calc R 1 . .
C C14 0.2501(2) 0.2779(3) 1.3929(2) 0.0352(8) Uani d . 1 . .
H H14A 0.2667 0.3123 1.4521 0.042 Uiso calc R 1 . .
H H14B 0.2010 0.2135 1.3762 0.042 Uiso calc R 1 . .
C C15 0.3350(2) 0.7569(3) 0.9320(2) 0.0351(8) Uani d . 1 . .
H H15A 0.3731 0.7927 0.9918 0.042 Uiso calc R 1 . .
H H15B 0.3033 0.8316 0.8922 0.042 Uiso calc R 1 . .
C C16 0.4551(2) 0.8098(3) 0.8730(2) 0.0264(6) Uani d . 1 . .
C C17 0.4867(2) 1.0354(3) 0.8727(2) 0.0298(7) Uani d . 1 . .
H H17A 0.4925 1.1106 0.9115 0.036 Uiso calc R 1 . .
H H17B 0.4474 1.0639 0.8112 0.036 Uiso calc R 1 . .
C C18 0.5787(2) 1.0031(3) 0.8843(2) 0.0288(7) Uani d . 1 . .
H H18A 0.6060 1.0848 0.8768 0.035 Uiso calc R 1 . .
H H18B 0.6175 0.9699 0.9447 0.035 Uiso calc R 1 . .
C C19 0.5739(2) 0.9015(3) 0.8193(2) 0.0318(7) Uani d . 1 . .
H H19A 0.6352 0.8786 0.8322 0.038 Uiso calc R 1 . .
H H19B 0.5421 0.9395 0.7593 0.038 Uiso calc R 1 . .
C C20 0.0312(2) 0.5463(3) 0.77578(19) 0.0298(7) Uani d . 1 . .
H H20A 0.0162 0.6243 0.7367 0.036 Uiso calc R 1 . .
H H20B -0.0174 0.5315 0.7900 0.036 Uiso calc R 1 . .
C C21 -0.0352(2) 0.4136(3) 0.61307(19) 0.0249(6) Uani d . 1 A .
C C22 -0.1721(8) 0.5025(18) 0.4950(7) 0.029(3) Uani d PD 0.462(15) A 1
H H22A -0.1877 0.5951 0.4752 0.035 Uiso calc PR 0.462(15) A 1
H H22B -0.2238 0.4623 0.4968 0.035 Uiso calc PR 0.462(15) A 1
C C23 -0.1552(8) 0.4282(10) 0.4290(6) 0.038(3) Uani d PD 0.462(15) A 1
H H23A -0.2119 0.4218 0.3727 0.046 Uiso calc PR 0.462(15) A 1
H H23B -0.1123 0.4789 0.4179 0.046 Uiso calc PR 0.462(15) A 1
C C24 -0.1187(7) 0.2907(10) 0.4594(6) 0.048(3) Uani d PD 0.462(15) A 1
H H24A -0.1134 0.2460 0.4116 0.058 Uiso calc PR 0.462(15) A 1
H H24B -0.1622 0.2402 0.4696 0.058 Uiso calc PR 0.462(15) A 1
C C22' -0.1523(9) 0.5088(14) 0.4878(7) 0.035(3) Uani d PD 0.538(15) A 2
H H22C -0.1216 0.5628 0.4631 0.042 Uiso calc PR 0.538(15) A 2
H H22D -0.2082 0.5552 0.4749 0.042 Uiso calc PR 0.538(15) A 2
C C23' -0.1763(5) 0.3763(11) 0.4411(6) 0.037(2) Uani d PD 0.538(15) A 2
H H23C -0.2009 0.3173 0.4694 0.045 Uiso calc PR 0.538(15) A 2
H H23D -0.2226 0.3887 0.3789 0.045 Uiso calc PR 0.538(15) A 2
C C24' -0.0947(6) 0.3143(11) 0.4453(4) 0.039(2) Uani d PD 0.538(15) A 2
H H24C -0.0699 0.3736 0.4173 0.046 Uiso calc PR 0.538(15) A 2
H H24D -0.1111 0.2297 0.4126 0.046 Uiso calc PR 0.538(15) A 2

loop_
_atom_site_aniso_label
_atom_site_aniso_U_11
_atom_site_aniso_U_22
_atom_site_aniso_U_33
_atom_site_aniso_U_12
_atom_site_aniso_U_13
_atom_site_aniso_U_23
S1 0.0654(6) 0.0283(4) 0.0286(4) 0.0160(4) 0.0268(4) 0.0070(3)
S2 0.0400(5) 0.0332(4) 0.0363(4) 0.0023(4) 0.0244(4) 0.0006(3)
S3 0.0469(6) 0.0207(4) 0.0842(7) -0.0071(4) 0.0468(5) -0.0085(4)
S4 0.0542(6) 0.0262(4) 0.0516(5) 0.0010(4) 0.0378(5) -0.0066(4)
S5 0.0462(6) 0.0280(4) 0.0292(4) 0.0092(4) 0.0021(4) -0.0067(3)
S6 0.0474(6) 0.0332(5) 0.0387(5) 0.0019(4) 0.0258(4) -0.0067(3)
N1 0.0500(19) 0.0335(16) 0.0406(16) 0.0104(14) 0.0305(14) 0.0115(12)
N2 0.0223(14) 0.0218(13) 0.0410(15) -0.0026(10) 0.0183(11) -0.0038(10)
N3 0.0304(15) 0.0355(15) 0.0217(12) 0.0004(12) 0.0098(11) -0.0069(10)
C1 0.0358(18) 0.0241(15) 0.0212(14) 0.0040(13) 0.0158(13) 0.0007(11)
C2 0.0299(17) 0.0197(14) 0.0250(15) -0.0009(12) 0.0095(13) -0.0038(11)
C3 0.0250(16) 0.0161(14) 0.0330(16) -0.0027(12) 0.0154(13) -0.0032(11)
C4 0.0330(17) 0.0174(14) 0.0240(14) 0.0023(12) 0.0184(13) 0.0017(11)
C5 0.0243(16) 0.0211(14) 0.0210(14) 0.0000(12) 0.0113(12) -0.0019(11)
C6 0.0323(17) 0.0219(15) 0.0258(15) -0.0012(13) 0.0188(13) -0.0018(11)
C7 0.038(2) 0.0372(19) 0.0442(19) -0.0047(15) 0.0281(16) 0.0030(15)
C8 0.038(2) 0.0313(19) 0.042(2) -0.0040(16) 0.0031(16) 0.0008(15)
C9 0.054(2) 0.0321(18) 0.0286(16) -0.0043(16) 0.0223(16) 0.0048(13)
C10 0.044(2) 0.0265(16) 0.0309(16) 0.0085(15) 0.0208(15) 0.0032(12)
C11 0.0289(17) 0.0292(16) 0.0263(15) -0.0002(13) 0.0144(13) 0.0039(12)
C12 0.069(3) 0.0296(19) 0.078(3) 0.0285(19) 0.053(2) 0.0235(18)
C13 0.044(2) 0.065(3) 0.043(2) 0.013(2) 0.0264(18) 0.0299(19)
C14 0.044(2) 0.0371(19) 0.0273(16) -0.0063(16) 0.0199(15) -0.0015(13)
C15 0.0375(19) 0.0236(16) 0.053(2) -0.0064(14) 0.0288(17) -0.0063(14)
C16 0.0228(16) 0.0238(16) 0.0330(16) -0.0010(12) 0.0140(13) -0.0026(12)
C17 0.0305(17) 0.0217(15) 0.0411(18) 0.0007(13) 0.0206(14) -0.0002(13)
C18 0.0281(17) 0.0263(16) 0.0354(17) 0.0023(13) 0.0182(14) 0.0026(12)
C19 0.0309(18) 0.0360(18) 0.0352(17) 0.0037(14) 0.0213(14) 0.0031(13)
C20 0.0282(17) 0.0282(16) 0.0286(16) 0.0021(13) 0.0105(13) -0.0027(12)
C21 0.0254(16) 0.0256(15) 0.0264(15) -0.0055(13) 0.0146(13) -0.0041(11)
C22 0.018(6) 0.049(6) 0.018(4) 0.008(4) 0.008(4) -0.007(4)
C23 0.051(6) 0.035(5) 0.030(4) -0.009(4) 0.020(4) -0.011(4)
C24 0.097(9) 0.036(5) 0.030(5) 0.007(6) 0.045(6) 0.002(4)
C22' 0.025(6) 0.050(5) 0.031(5) 0.008(4) 0.015(4) -0.003(4)
C23' 0.028(4) 0.049(6) 0.032(4) -0.012(4) 0.012(3) -0.007(4)
C24' 0.059(5) 0.049(5) 0.010(3) 0.001(4) 0.019(3) -0.006(3)

loop_
_atom_type_symbol
_atom_type_description
_atom_type_scat_dispersion_real
_atom_type_scat_dispersion_imag
_atom_type_scat_source
C C 0.0033 0.0016
; International Tables
Vol. C, Tables 4.2.6.8 and 6.1.1.4
;
H H 0.0000 0.0000
; International Tables
Vol. C, Tables 4.2.6.8 and 6.1.1.4
;
N N 0.0061 0.0033
; International Tables
Vol. C, Tables 4.2.6.8 and 6.1.1.4
;
S S 0.1246 0.1234
; International Tables
Vol. C, Tables 4.2.6.8 and 6.1.1.4
;

loop_
_geom_angle_atom_site_label_1
_geom_angle_atom_site_label_2
_geom_angle_atom_site_label_3
_geom_angle
_geom_angle_publ_flag
C11 S1 C10 100.53(15) ?
C11 S2 C14 101.23(15) ?
C16 S3 C15 100.44(15) ?
C16 S4 C19 101.96(15) ?
C21 S5 C20 104.09(14) ?
C21 S6 C24 96.3(4) ?
C21 S6 C24' 102.3(3) ?
C24 S6 C24' 20.1(3) ?
C11 N1 C12 120.4(3) ?
C16 N2 C17 119.4(3) ?
C21 N3 C22 123.9(6) ?
C21 N3 C22' 116.4(6) ?
C22 N3 C22' 16.3(8) ?
C2 C1 C6 121.0(3) ?
C2 C1 C10 119.6(3) ?
C6 C1 C10 119.3(3) ?
C1 C2 C3 119.5(3) ?
C1 C2 C8 120.2(3) ?
C3 C2 C8 120.3(3) ?
C4 C3 C2 120.1(3) ?
C4 C3 C15 119.1(3) ?
C2 C3 C15 120.8(3) ?
C3 C4 C5 119.8(3) ?
C3 C4 C9 120.5(3) ?
C5 C4 C9 119.7(3) ?
C4 C5 C6 120.7(3) ?
C4 C5 C20 119.6(3) ?
C6 C5 C20 119.4(3) ?
C5 C6 C1 118.5(3) ?
C5 C6 C7 120.7(3) ?
C1 C6 C7 120.8(3) ?
C6 C7 H7A 109.5 ?
C6 C7 H7B 109.5 ?
H7A C7 H7B 109.5 ?
C6 C7 H7C 109.5 ?
H7A C7 H7C 109.5 ?
H7B C7 H7C 109.5 ?
C2 C8 H8A 109.5 ?
C2 C8 H8B 109.5 ?
H8A C8 H8B 109.5 ?
C2 C8 H8C 109.5 ?
H8A C8 H8C 109.5 ?
H8B C8 H8C 109.5 ?
C4 C9 H9A 109.5 ?
C4 C9 H9B 109.5 ?
H9A C9 H9B 109.5 ?
C4 C9 H9C 109.5 ?
H9A C9 H9C 109.5 ?
H9B C9 H9C 109.5 ?
C1 C10 S1 108.9(2) ?
C1 C10 H10A 109.9 ?
S1 C10 H10A 109.9 ?
C1 C10 H10B 109.9 ?
S1 C10 H10B 109.9 ?
H10A C10 H10B 108.3 ?
N1 C11 S2 130.7(2) yes
N1 C11 S1 121.1(2) ?
S2 C11 S1 108.22(17) yes
N1 C12 C13 115.0(3) ?
N1 C12 H12A 108.5 ?
C13 C12 H12A 108.5 ?
N1 C12 H12B 108.5 ?
C13 C12 H12B 108.5 ?
H12A C12 H12B 107.5 ?
C14 C13 C12 113.1(3) ?
C14 C13 H13A 108.9 ?
C12 C13 H13A 108.9 ?
C14 C13 H13B 108.9 ?
C12 C13 H13B 108.9 ?
H13A C13 H13B 107.8 ?
C13 C14 S2 112.3(2) ?
C13 C14 H14A 109.1 ?
S2 C14 H14A 109.1 ?
C13 C14 H14B 109.1 ?
S2 C14 H14B 109.1 ?
H14A C14 H14B 107.9 ?
C3 C15 S3 109.7(2) ?
C3 C15 H15A 109.7 ?
S3 C15 H15A 109.7 ?
C3 C15 H15B 109.7 ?
S3 C15 H15B 109.7 ?
H15A C15 H15B 108.2 ?
N2 C16 S3 121.6(2) ?
N2 C16 S4 129.7(2) yes
S3 C16 S4 108.78(16) yes
N2 C17 C18 114.1(3) ?
N2 C17 H17A 108.7 ?
C18 C17 H17A 108.7 ?
N2 C17 H17B 108.7 ?
C18 C17 H17B 108.7 ?
H17A C17 H17B 107.6 ?
C19 C18 C17 112.0(3) ?
C19 C18 H18A 109.2 ?
C17 C18 H18A 109.2 ?
C19 C18 H18B 109.2 ?
C17 C18 H18B 109.2 ?
H18A C18 H18B 107.9 ?
C18 C19 S4 112.3(2) ?
C18 C19 H19A 109.1 ?
S4 C19 H19A 109.1 ?
C18 C19 H19B 109.1 ?
S4 C19 H19B 109.1 ?
H19A C19 H19B 107.9 ?
C5 C20 S5 104.4(2) ?
C5 C20 H20A 110.9 ?
S5 C20 H20A 110.9 ?
C5 C20 H20B 110.9 ?
S5 C20 H20B 110.9 ?
H20A C20 H20B 108.9 ?
N3 C21 S5 123.4(2) ?
N3 C21 S6 130.8(2) yes
S5 C21 S6 105.75(17) yes
N3 C22 C23 113.0(9) ?
N3 C22 H22A 109.0 ?
C23 C22 H22A 109.0 ?
N3 C22 H22B 109.0 ?
C23 C22 H22B 109.0 ?
H22A C22 H22B 107.8 ?
C24 C23 C22 113.0(14) ?
C24 C23 H23A 109.0 ?
C22 C23 H23A 109.0 ?
C24 C23 H23B 109.0 ?
C22 C23 H23B 109.0 ?
H23A C23 H23B 107.8 ?
C23 C24 S6 114.6(7) ?
C23 C24 H24A 108.6 ?
S6 C24 H24A 108.6 ?
C23 C24 H24B 108.6 ?
S6 C24 H24B 108.6 ?
H24A C24 H24B 107.6 ?
N3 C22' C23' 115.0(9) ?
N3 C22' H22C 108.5 ?
C23' C22' H22C 108.5 ?
N3 C22' H22D 108.5 ?
C23' C22' H22D 108.5 ?
H22C C22' H22D 107.5 ?
C24' C23' C22' 109.9(11) ?
C24' C23' H23C 109.7 ?
C22' C23' H23C 109.7 ?
C24' C23' H23D 109.7 ?
C22' C23' H23D 109.7 ?
H23C C23' H23D 108.2 ?
C23' C24' S6 109.9(6) ?
C23' C24' H24C 109.7 ?
S6 C24' H24C 109.7 ?
C23' C24' H24D 109.7 ?
S6 C24' H24D 109.7 ?
H24C C24' H24D 108.2 ?

loop_
_geom_bond_atom_site_label_1
_geom_bond_atom_site_label_2
_geom_bond_distance
_geom_bond_publ_flag
S1 C11 1.772(3) yes
S1 C10 1.824(3) yes
S2 C11 1.764(3) ?
S2 C14 1.808(3) ?
S3 C16 1.768(3) yes
S3 C15 1.828(3) yes
S4 C16 1.773(3) ?
S4 C19 1.809(3) ?
S5 C21 1.759(3) yes
S5 C20 1.822(3) yes
S6 C21 1.773(3) ?
S6 C24 1.784(8) ?
S6 C24' 1.784(6) ?
N1 C11 1.250(4) ?
N1 C12 1.442(4) ?
N2 C16 1.259(4) ?
N2 C17 1.458(4) ?
N3 C21 1.256(4) ?
N3 C22 1.478(11) ?
N3 C22' 1.486(10) ?
C1 C2 1.397(4) ?
C1 C6 1.406(4) ?
C1 C10 1.519(4) ?
C2 C3 1.400(4) ?
C2 C8 1.517(4) ?
C3 C4 1.398(4) ?
C3 C15 1.506(4) ?
C4 C5 1.399(4) ?
C4 C9 1.511(4) ?
C5 C6 1.405(4) ?
C5 C20 1.519(4) ?
C6 C7 1.511(4) ?
C7 H7A 0.9800 ?
C7 H7B 0.9800 ?
C7 H7C 0.9800 ?
C8 H8A 0.9800 ?
C8 H8B 0.9800 ?
C8 H8C 0.9800 ?
C9 H9A 0.9800 ?
C9 H9B 0.9800 ?
C9 H9C 0.9800 ?
C10 H10A 0.9900 ?
C10 H10B 0.9900 ?
C12 C13 1.537(6) ?
C12 H12A 0.9900 ?
C12 H12B 0.9900 ?
C13 C14 1.487(5) ?
C13 H13A 0.9900 ?
C13 H13B 0.9900 ?
C14 H14A 0.9900 ?
C14 H14B 0.9900 ?
C15 H15A 0.9900 ?
C15 H15B 0.9900 ?
C17 C18 1.525(4) ?
C17 H17A 0.9900 ?
C17 H17B 0.9900 ?
C18 C19 1.502(4) ?
C18 H18A 0.9900 ?
C18 H18B 0.9900 ?
C19 H19A 0.9900 ?
C19 H19B 0.9900 ?
C20 H20A 0.9900 ?
C20 H20B 0.9900 ?
C22 C23 1.515(9) ?
C22 H22A 0.9900 ?
C22 H22B 0.9900 ?
C23 C24 1.511(9) ?
C23 H23A 0.9900 ?
C23 H23B 0.9900 ?
C24 H24A 0.9900 ?
C24 H24B 0.9900 ?
C22' C23' 1.518(9) ?
C22' H22C 0.9900 ?
C22' H22D 0.9900 ?
C23' C24' 1.502(8) ?
C23' H23C 0.9900 ?
C23' H23D 0.9900 ?
C24' H24C 0.9900 ?
C24' H24D 0.9900 ?

loop_
_geom_torsion_atom_site_label_1
_geom_torsion_atom_site_label_2
_geom_torsion_atom_site_label_3
_geom_torsion_atom_site_label_4
_geom_torsion
C6 C1 C2 C3 -1.7(4)
C10 C1 C2 C3 174.9(3)
C6 C1 C2 C8 178.7(3)
C10 C1 C2 C8 -4.7(4)
C1 C2 C3 C4 -3.3(4)
C8 C2 C3 C4 176.2(3)
C1 C2 C3 C15 177.9(3)
C8 C2 C3 C15 -2.5(4)
C2 C3 C4 C5 5.5(4)
C15 C3 C4 C5 -175.7(3)
C2 C3 C4 C9 -173.6(3)
C15 C3 C4 C9 5.2(4)
C3 C4 C5 C6 -2.6(4)
C9 C4 C5 C6 176.5(3)
C3 C4 C5 C20 -177.6(3)
C9 C4 C5 C20 1.5(4)
C4 C5 C6 C1 -2.4(4)
C20 C5 C6 C1 172.6(3)
C4 C5 C6 C7 179.1(3)
C20 C5 C6 C7 -5.9(4)
C2 C1 C6 C5 4.6(4)
C10 C1 C6 C5 -172.1(3)
C2 C1 C6 C7 -176.9(3)
C10 C1 C6 C7 6.4(4)
C2 C1 C10 S1 91.8(3)
C6 C1 C10 S1 -91.5(3)
C11 S1 C10 C1 175.1(2)
C12 N1 C11 S2 -1.0(5)
C12 N1 C11 S1 178.6(3)
C14 S2 C11 N1 4.1(4)
C14 S2 C11 S1 -175.66(17)
C10 S1 C11 N1 11.6(3)
C10 S1 C11 S2 -168.71(17)
C11 N1 C12 C13 -30.1(5)
N1 C12 C13 C14 60.7(5)
C12 C13 C14 S2 -55.0(4)
C11 S2 C14 C13 24.1(3)
C4 C3 C15 S3 -89.7(3)
C2 C3 C15 S3 89.1(3)
C16 S3 C15 C3 166.1(2)
C17 N2 C16 S3 -179.5(2)
C17 N2 C16 S4 -0.1(5)
C15 S3 C16 N2 6.4(3)
C15 S3 C16 S4 -173.11(17)
C19 S4 C16 N2 7.6(3)
C19 S4 C16 S3 -172.93(16)
C16 N2 C17 C18 -36.0(4)
N2 C17 C18 C19 65.7(3)
C17 C18 C19 S4 -54.5(3)
C16 S4 C19 C18 20.3(3)
C4 C5 C20 S5 91.8(3)
C6 C5 C20 S5 -83.3(3)
C21 S5 C20 C5 -158.9(2)
C22 N3 C21 S5 -170.7(8)
C22' N3 C21 S5 172.5(6)
C22 N3 C21 S6 11.8(9)
C22' N3 C21 S6 -5.0(7)
C20 S5 C21 N3 -5.3(3)
C20 S5 C21 S6 172.78(16)
C24 S6 C21 N3 -17.4(5)
C24' S6 C21 N3 2.0(5)
C24 S6 C21 S5 164.7(4)
C24' S6 C21 S5 -175.9(4)
C21 N3 C22 C23 -25.6(18)
C22' N3 C22 C23 42(3)
N3 C22 C23 C24 51(2)
C22 C23 C24 S6 -62.3(19)
C21 S6 C24 C23 40.2(12)
C24' S6 C24 C23 -68.8(15)
C21 N3 C22' C23' 36.9(13)
C22 N3 C22' C23' -84(4)
N3 C22' C23' C24' -68.7(16)
C22' C23' C24' S6 61.7(13)
C21 S6 C24' C23' -29.7(11)
C24 S6 C24' C23' 44.4(12)
